data_7030895
loop_
_publ_author_name
'F\"assler, Thomas F'
'Zeilinger, Michael'

_publ_section_title
;
 Structural and Thermodynamic Similarities of Phases in the Li--Tt (Tt =
 Si, Ge) Systems: Redetermination of the Lithium-Rich Side of the Li--Ge
 Phase Diagram and Crystal Structures of Li17Si4.0&#x2212;xGex for x =
 2.3, 3.1, 3.5, and 4 as well as Li4.1Ge
;
_journal_name_full 'Dalton Transactions'
_journal_paper_doi 10.1039/c4dt00743c
_journal_year 2014
_chemical_formula_analytical 'Ge3.08 Li17 Si0.92'
_chemical_formula_moiety 'Ge3.08 Li17 Si0.92'
_chemical_formula_sum 'Ge3.08 Li17 Si0.92'
_chemical_formula_weight 367.44
_chemical_name_common 'Lithium Tetrelide'
_space_group_IT_number 216
_symmetry_cell_setting cubic
_symmetry_Int_Tables_number 216
_symmetry_space_group_name_Hall 'F -4 2 3'
_symmetry_space_group_name_H-M 'F -4 3 m'
_atom_sites_solution_primary direct
_atom_sites_solution_secondary difmap
_audit_creation_method SHELXL-97
_cell_angle_alpha 90.00
_cell_angle_beta 90.00
_cell_angle_gamma 90.00
_cell_formula_units_Z 20
_cell_length_a 18.7515(2)
_cell_length_b 18.7515(2)
_cell_length_c 18.7515(2)
_cell_measurement_reflns_used 15558
_cell_measurement_temperature 123(2)
_cell_measurement_theta_max 34.9248
_cell_measurement_theta_min 3.0655
_cell_volume 6593.38(12)
_citation_year 2014
_computing_cell_refinement
;
CrysAlis RED, Oxford Diffraction Ltd.,
Version 1.171.33.34d (release 27-02-2009 CrysAlis171 .NET)
(compiled Feb 27 2009,15:38:38)
;
_computing_data_collection
;
CrysAlis CCD, Oxford Diffraction Ltd.,
Version 1.171.33.34d (release 27-02-2009 CrysAlis171 .NET)
(compiled Feb 27 2009,15:38:38)
;
_computing_data_reduction
;
CrysAlis RED, Oxford Diffraction Ltd.,
Version 1.171.33.34d (release 27-02-2009 CrysAlis171 .NET)
(compiled Feb 27 2009,15:38:38)
;
_computing_molecular_graphics 'Diamond 3.2i (Crystal Impact 2012)'
_computing_publication_material 'SHELXL-97 (Sheldrick, 1997)'
_computing_structure_refinement 'SHELXL-97 (Sheldrick, 1997)'
_computing_structure_solution 'SHELXS-97 (Sheldrick, 1997)'
_diffrn_ambient_temperature 123(2)
_diffrn_detector 'CCD plate Sapphire3'
_diffrn_detector_area_resol_mean 16.0238
_diffrn_measured_fraction_theta_full 0.930
_diffrn_measured_fraction_theta_max 0.934
_diffrn_measurement_device '\k-geometry diffractometer'
_diffrn_measurement_device_type 'Oxford-Diffraction Xcalibur3 '
_diffrn_measurement_method 'phi- and omega-rotation'
_diffrn_radiation_monochromator graphite
_diffrn_radiation_source 'Enhance (Mo) X-ray Source'
_diffrn_radiation_type MoK\a
_diffrn_radiation_wavelength 0.71073
_diffrn_reflns_av_R_equivalents 0.0605
_diffrn_reflns_av_sigmaI/netI 0.0206
_diffrn_reflns_limit_h_max 25
_diffrn_reflns_limit_h_min -26
_diffrn_reflns_limit_k_max 26
_diffrn_reflns_limit_k_min -26
_diffrn_reflns_limit_l_max 26
_diffrn_reflns_limit_l_min -26
_diffrn_reflns_number 26446
_diffrn_reflns_theta_full 25.00
_diffrn_reflns_theta_max 30.00
_diffrn_reflns_theta_min 3.07
_exptl_absorpt_coefficient_mu 6.995
_exptl_absorpt_correction_T_max 1.00000
_exptl_absorpt_correction_T_min 0.99652
_exptl_absorpt_correction_type multi-scan
_exptl_absorpt_process_details
;
CrysAlis RED, Oxford Diffraction Ltd.,
Version 1.171.33.34d (release 27-02-2009 CrysAlis171 .NET)
(compiled Feb 27 2009,15:38:38)
Empirical absorption correction using spherical harmonics,
 implemented in SCALE3 ABSPACK scaling algorithm.
;
_exptl_crystal_colour 'metallic silver'
_exptl_crystal_density_diffrn 1.851
_exptl_crystal_density_method 'not measured'
_exptl_crystal_description block
_exptl_crystal_F_000 3249
_exptl_crystal_size_max 0.10
_exptl_crystal_size_mid 0.10
_exptl_crystal_size_min 0.10
_refine_diff_density_max 0.324
_refine_diff_density_min -0.260
_refine_diff_density_rms 0.060
_refine_ls_abs_structure_details 'Flack H D (1983), Acta Cryst. A39, 876-881'
_refine_ls_abs_structure_Flack 0.54(5)
_refine_ls_extinction_coef 0.00024(3)
_refine_ls_extinction_expression Fc^*^=kFc[1+0.001xFc^2^\l^3^/sin(2\q)]^-1/4^
_refine_ls_extinction_method SHELXL
_refine_ls_goodness_of_fit_ref 1.000
_refine_ls_matrix_type full
_refine_ls_number_parameters 72
_refine_ls_number_reflns 952
_refine_ls_number_restraints 0
_refine_ls_restrained_S_all 1.000
_refine_ls_R_factor_all 0.0245
_refine_ls_R_factor_gt 0.0217
_refine_ls_shift/su_max 0.001
_refine_ls_shift/su_mean 0.000
_refine_ls_structure_factor_coef Fsqd
_refine_ls_weighting_details 'calc w=1/[\s^2^(Fo^2^)+(0.0287P)^2^+0.0000P] where P=(Fo^2^+2Fc^2^)/3'
_refine_ls_weighting_scheme calc
_refine_ls_wR_factor_gt 0.0470
_refine_ls_wR_factor_ref 0.0476
_reflns_number_gt 880
_reflns_number_total 952
_reflns_threshold_expression >2sigma(I)
_cod_data_source_file c4dt00743c4.cif
_cod_data_source_block Li17Si2Ge2_123K
_cod_database_code 7030895
_cell_oxdiff_twin_number 2

loop_
_symmetry_equiv_pos_as_xyz
'x, y, z'
'-x, -y, z'
'-x, y, -z'
'x, -y, -z'
'z, x, y'
'z, -x, -y'
'-z, -x, y'
'-z, x, -y'
'y, z, x'
'-y, z, -x'
'y, -z, -x'
'-y, -z, x'
'y, x, z'
'-y, -x, z'
'y, -x, -z'
'-y, x, -z'
'x, z, y'
'-x, z, -y'
'-x, -z, y'
'x, -z, -y'
'z, y, x'
'z, -y, -x'
'-z, y, -x'
'-z, -y, x'
'x, y+1/2, z+1/2'
'-x, -y+1/2, z+1/2'
'-x, y+1/2, -z+1/2'
'x, -y+1/2, -z+1/2'
'z, x+1/2, y+1/2'
'z, -x+1/2, -y+1/2'
'-z, -x+1/2, y+1/2'
'-z, x+1/2, -y+1/2'
'y, z+1/2, x+1/2'
'-y, z+1/2, -x+1/2'
'y, -z+1/2, -x+1/2'
'-y, -z+1/2, x+1/2'
'y, x+1/2, z+1/2'
'-y, -x+1/2, z+1/2'
'y, -x+1/2, -z+1/2'
'-y, x+1/2, -z+1/2'
'x, z+1/2, y+1/2'
'-x, z+1/2, -y+1/2'
'-x, -z+1/2, y+1/2'
'x, -z+1/2, -y+1/2'
'z, y+1/2, x+1/2'
'z, -y+1/2, -x+1/2'
'-z, y+1/2, -x+1/2'
'-z, -y+1/2, x+1/2'
'x+1/2, y, z+1/2'
'-x+1/2, -y, z+1/2'
'-x+1/2, y, -z+1/2'
'x+1/2, -y, -z+1/2'
'z+1/2, x, y+1/2'
'z+1/2, -x, -y+1/2'
'-z+1/2, -x, y+1/2'
'-z+1/2, x, -y+1/2'
'y+1/2, z, x+1/2'
'-y+1/2, z, -x+1/2'
'y+1/2, -z, -x+1/2'
'-y+1/2, -z, x+1/2'
'y+1/2, x, z+1/2'
'-y+1/2, -x, z+1/2'
'y+1/2, -x, -z+1/2'
'-y+1/2, x, -z+1/2'
'x+1/2, z, y+1/2'
'-x+1/2, z, -y+1/2'
'-x+1/2, -z, y+1/2'
'x+1/2, -z, -y+1/2'
'z+1/2, y, x+1/2'
'z+1/2, -y, -x+1/2'
'-z+1/2, y, -x+1/2'
'-z+1/2, -y, x+1/2'
'x+1/2, y+1/2, z'
'-x+1/2, -y+1/2, z'
'-x+1/2, y+1/2, -z'
'x+1/2, -y+1/2, -z'
'z+1/2, x+1/2, y'
'z+1/2, -x+1/2, -y'
'-z+1/2, -x+1/2, y'
'-z+1/2, x+1/2, -y'
'y+1/2, z+1/2, x'
'-y+1/2, z+1/2, -x'
'y+1/2, -z+1/2, -x'
'-y+1/2, -z+1/2, x'
'y+1/2, x+1/2, z'
'-y+1/2, -x+1/2, z'
'y+1/2, -x+1/2, -z'
'-y+1/2, x+1/2, -z'
'x+1/2, z+1/2, y'
'-x+1/2, z+1/2, -y'
'-x+1/2, -z+1/2, y'
'x+1/2, -z+1/2, -y'
'z+1/2, y+1/2, x'
'z+1/2, -y+1/2, -x'
'-z+1/2, y+1/2, -x'
'-z+1/2, -y+1/2, x'

loop_
_atom_site_label
_atom_site_type_symbol
_atom_site_fract_x
_atom_site_fract_y
_atom_site_fract_z
_atom_site_U_iso_or_equiv
_atom_site_adp_type
_atom_site_occupancy
_atom_site_symmetry_multiplicity
_atom_site_calc_flag
_atom_site_refinement_flags
Si1 Si 0.15999(3) 0.15999(3) 0.15999(3) 0.0095(2) Uani 0.216(18) 6 d SP
Si2 Si 0.91708(3) 0.91708(3) 0.91708(3) 0.0086(2) Uani 0.298(18) 6 d SP
Si3 Si 0.32192(4) 0.0000 0.0000 0.0096(2) Uani 0.215(18) 4 d SP
Si4 Si 0.56959(4) 0.2500 0.2500 0.0108(2) Uani 0.209(18) 4 d SP
Ge1 Ge 0.15999(3) 0.15999(3) 0.15999(3) 0.0095(2) Uani 0.784(18) 6 d SP
Ge2 Ge 0.91708(3) 0.91708(3) 0.91708(3) 0.0086(2) Uani 0.702(18) 6 d SP
Ge3 Ge 0.32192(4) 0.0000 0.0000 0.0096(2) Uani 0.785(18) 4 d SP
Ge4 Ge 0.56959(4) 0.2500 0.2500 0.0108(2) Uani 0.791(18) 4 d SP
Li1 Li 0.0732(5) 0.0732(5) 0.0732(5) 0.029(4) Uani 1 6 d S
Li2 Li 0.3019(3) 0.3019(3) 0.3019(3) 0.017(2) Uani 1 6 d S
Li3 Li 0.4186(5) 0.4186(5) 0.4186(5) 0.020(3) Uani 1 6 d S
Li4 Li 0.5578(3) 0.5578(3) 0.5578(3) 0.016(2) Uani 1 6 d S
Li5 Li 0.6893(4) 0.6893(4) 0.6893(4) 0.020(3) Uani 1 6 d S
Li6 Li 0.8329(5) 0.8329(5) 0.8329(5) 0.045(5) Uani 1 6 d S
Li7 Li 0.1694(7) 0.0000 0.0000 0.027(5) Uani 1 4 d S
Li8 Li 0.0755(6) 0.2500 0.2500 0.012(4) Uani 1 4 d S
Li9 Li 0.0910(4) 0.0910(4) 0.2622(4) 0.022(2) Uani 1 2 d S
Li10 Li 0.0919(5) 0.0919(5) 0.7631(6) 0.041(3) Uani 1 2 d S
Li11 Li 0.1553(3) 0.1553(3) 0.5218(4) 0.0228(17) Uani 1 2 d S
Li12 Li 0.1636(3) 0.1636(3) 0.0031(5) 0.015(2) Uani 1 2 d S
Li13 Li 0.0000 0.0000 0.0000 0.017(6) Uani 1 24 d S

loop_
_atom_site_aniso_label
_atom_site_aniso_U_11
_atom_site_aniso_U_22
_atom_site_aniso_U_33
_atom_site_aniso_U_23
_atom_site_aniso_U_13
_atom_site_aniso_U_12
Si1 0.0095(2) 0.0095(2) 0.0095(2) 0.00036(17) 0.00036(17) 0.00036(17)
Si2 0.0086(2) 0.0086(2) 0.0086(2) 0.00045(18) 0.00045(18) 0.00045(18)
Si3 0.0086(3) 0.0101(2) 0.0101(2) -0.0012(3) 0.000 0.000
Si4 0.0108(4) 0.0107(3) 0.0107(3) 0.0000(3) 0.000 0.000
Ge1 0.0095(2) 0.0095(2) 0.0095(2) 0.00036(17) 0.00036(17) 0.00036(17)
Ge2 0.0086(2) 0.0086(2) 0.0086(2) 0.00045(18) 0.00045(18) 0.00045(18)
Ge3 0.0086(3) 0.0101(2) 0.0101(2) -0.0012(3) 0.000 0.000
Ge4 0.0108(4) 0.0107(3) 0.0107(3) 0.0000(3) 0.000 0.000
Li1 0.029(4) 0.029(4) 0.029(4) -0.005(4) -0.005(4) -0.005(4)
Li2 0.017(2) 0.017(2) 0.017(2) 0.001(2) 0.001(2) 0.001(2)
Li3 0.020(3) 0.020(3) 0.020(3) 0.001(3) 0.001(3) 0.001(3)
Li4 0.016(2) 0.016(2) 0.016(2) 0.002(2) 0.002(2) 0.002(2)
Li5 0.020(3) 0.020(3) 0.020(3) 0.003(3) 0.003(3) 0.003(3)
Li6 0.045(5) 0.045(5) 0.045(5) -0.008(4) -0.008(4) -0.008(4)
Li7 0.030(7) 0.026(5) 0.026(5) 0.006(6) 0.000 0.000
Li8 0.009(5) 0.014(5) 0.014(5) -0.009(4) 0.000 0.000
Li9 0.024(3) 0.024(3) 0.017(4) -0.001(2) -0.001(2) -0.012(4)
Li10 0.045(4) 0.045(4) 0.033(5) 0.017(4) 0.017(4) 0.009(5)
Li11 0.029(3) 0.029(3) 0.011(3) -0.001(2) -0.001(2) -0.011(3)
Li12 0.017(3) 0.017(3) 0.011(3) 0.005(2) 0.005(2) -0.001(3)
Li13 0.017(6) 0.017(6) 0.017(6) 0.000 0.000 0.000

loop_
_atom_type_symbol
_atom_type_description
_atom_type_scat_dispersion_real
_atom_type_scat_dispersion_imag
_atom_type_scat_source
Li Li -0.0003 0.0001 'International Tables Vol C Tables 4.2.6.8 and 6.1.1.4'
Si Si 0.0817 0.0704 'International Tables Vol C Tables 4.2.6.8 and 6.1.1.4'
Ge Ge 0.1547 1.8001 'International Tables Vol C Tables 4.2.6.8 and 6.1.1.4'

loop_
_geom_angle_atom_site_label_1
_geom_angle_atom_site_label_2
_geom_angle_atom_site_label_3
_geom_angle
_geom_angle_site_symmetry_1
_geom_angle_site_symmetry_3
Li9 Si1 Li9 117.91(11) . 9
Li9 Si1 Li9 117.91(11) . 5
Li9 Si1 Li9 117.91(11) 9 5
Li9 Si1 Li1 81.6(2) . .
Li9 Si1 Li1 81.6(2) 9 .
Li9 Si1 Li1 81.6(2) 5 .
Li9 Si1 Li2 113.4(2) . 28
Li9 Si1 Li2 113.4(2) 9 28
Li9 Si1 Li2 64.4(3) 5 28
Li1 Si1 Li2 146.0(2) . 28
Li9 Si1 Li2 64.4(3) . 74
Li9 Si1 Li2 113.4(2) 9 74
Li9 Si1 Li2 113.4(2) 5 74
Li1 Si1 Li2 146.0(2) . 74
Li2 Si1 Li2 57.9(3) 28 74
Li9 Si1 Li2 113.4(2) . 51
Li9 Si1 Li2 64.4(3) 9 51
Li9 Si1 Li2 113.4(2) 5 51
Li1 Si1 Li2 146.0(2) . 51
Li2 Si1 Li2 57.9(3) 28 51
Li2 Si1 Li2 57.9(3) 74 51
Li9 Si1 Li8 65.88(14) . .
Li9 Si1 Li8 65.88(14) 9 .
Li9 Si1 Li8 167.2(3) 5 .
Li1 Si1 Li8 111.2(2) . .
Li2 Si1 Li8 102.8(3) 28 .
Li2 Si1 Li8 55.96(17) 74 .
Li2 Si1 Li8 55.96(17) 51 .
Li9 Si1 Li8 65.88(14) . 5
Li9 Si1 Li8 167.2(3) 9 5
Li9 Si1 Li8 65.88(14) 5 5
Li1 Si1 Li8 111.2(2) . 5
Li2 Si1 Li8 55.96(17) 28 5
Li2 Si1 Li8 55.96(17) 74 5
Li2 Si1 Li8 102.8(3) 51 5
Li8 Si1 Li8 107.7(2) . 5
Li9 Si1 Li8 167.2(3) . 9
Li9 Si1 Li8 65.88(14) 9 9
Li9 Si1 Li8 65.88(14) 5 9
Li1 Si1 Li8 111.2(2) . 9
Li2 Si1 Li8 55.96(17) 28 9
Li2 Si1 Li8 102.8(3) 74 9
Li2 Si1 Li8 55.96(17) 51 9
Li8 Si1 Li8 107.7(2) . 9
Li8 Si1 Li8 107.7(2) 5 9
Li9 Si1 Li12 60.45(13) . 9
Li9 Si1 Li12 138.2(3) 9 9
Li9 Si1 Li12 60.44(13) 5 9
Li1 Si1 Li12 56.59(13) . 9
Li2 Si1 Li12 102.92(17) 28 9
Li2 Si1 Li12 102.92(17) 74 9
Li2 Si1 Li12 157.4(2) 51 9
Li8 Si1 Li12 126.01(9) . 9
Li8 Si1 Li12 54.6(2) 5 9
Li8 Si1 Li12 126.01(9) 9 9
Li9 Si1 Li12 60.45(13) . 5
Li9 Si1 Li12 60.44(13) 9 5
Li9 Si1 Li12 138.2(3) 5 5
Li1 Si1 Li12 56.59(13) . 5
Li2 Si1 Li12 157.4(2) 28 5
Li2 Si1 Li12 102.92(17) 74 5
Li2 Si1 Li12 102.92(17) 51 5
Li8 Si1 Li12 54.6(2) . 5
Li8 Si1 Li12 126.01(9) 5 5
Li8 Si1 Li12 126.01(9) 9 5
Li12 Si1 Li12 92.59(18) 9 5
Li12 Si2 Li12 111.16(17) 10_666 6_666
Li12 Si2 Li12 111.16(17) 10_666 2_666
Li12 Si2 Li12 111.16(17) 6_666 2_666
Li12 Si2 Li13 107.73(18) 10_666 1_666
Li12 Si2 Li13 107.73(18) 6_666 1_666
Li12 Si2 Li13 107.73(18) 2_666 1_666
Li12 Si2 Li7 69.12(14) 10_666 10_666
Li12 Si2 Li7 69.12(14) 6_666 10_666
Li12 Si2 Li7 179.4(3) 2_666 10_666
Li13 Si2 Li7 71.7(2) 1_666 10_666
Li12 Si2 Li7 69.12(14) 10_666 2_666
Li12 Si2 Li7 179.4(3) 6_666 2_666
Li12 Si2 Li7 69.12(14) 2_666 2_666
Li13 Si2 Li7 71.7(2) 1_666 2_666
Li7 Si2 Li7 110.6(2) 10_666 2_666
Li12 Si2 Li7 179.4(3) 10_666 6_666
Li12 Si2 Li7 69.12(14) 6_666 6_666
Li12 Si2 Li7 69.12(14) 2_666 6_666
Li13 Si2 Li7 71.7(2) 1_666 6_666
Li7 Si2 Li7 110.6(2) 10_666 6_666
Li7 Si2 Li7 110.6(2) 2_666 6_666
Li12 Si2 Li6 72.27(18) 10_666 .
Li12 Si2 Li6 72.27(18) 6_666 .
Li12 Si2 Li6 72.27(18) 2_666 .
Li13 Si2 Li6 180.00(17) 1_666 .
Li7 Si2 Li6 108.3(2) 10_666 .
Li7 Si2 Li6 108.3(2) 2_666 .
Li7 Si2 Li6 108.3(2) 6_666 .
Li12 Si2 Li10 55.90(11) 10_666 2_665
Li12 Si2 Li10 55.90(11) 6_666 2_665
Li12 Si2 Li10 122.3(4) 2_666 2_665
Li13 Si2 Li10 130.0(3) 1_666 2_665
Li7 Si2 Li10 58.3(3) 10_666 2_665
Li7 Si2 Li10 124.45(15) 2_666 2_665
Li7 Si2 Li10 124.45(15) 6_666 2_665
Li6 Si2 Li10 50.0(3) . 2_665
Li12 Si2 Li10 55.90(11) 10_666 6_566
Li12 Si2 Li10 122.3(4) 6_666 6_566
Li12 Si2 Li10 55.90(11) 2_666 6_566
Li13 Si2 Li10 130.0(3) 1_666 6_566
Li7 Si2 Li10 124.45(15) 10_666 6_566
Li7 Si2 Li10 58.3(3) 2_666 6_566
Li7 Si2 Li10 124.45(15) 6_666 6_566
Li6 Si2 Li10 50.0(3) . 6_566
Li10 Si2 Li10 83.2(4) 2_665 6_566
Li12 Si2 Li10 122.3(4) 10_666 10_656
Li12 Si2 Li10 55.90(11) 6_666 10_656
Li12 Si2 Li10 55.90(11) 2_666 10_656
Li13 Si2 Li10 130.0(3) 1_666 10_656
Li7 Si2 Li10 124.45(15) 10_666 10_656
Li7 Si2 Li10 124.45(15) 2_666 10_656
Li7 Si2 Li10 58.3(3) 6_666 10_656
Li6 Si2 Li10 50.0(3) . 10_656
Li10 Si2 Li10 83.2(4) 2_665 10_656
Li10 Si2 Li10 83.2(4) 6_566 10_656
Li12 Si2 Li1 124.07(11) 10_666 4_666
Li12 Si2 Li1 58.0(4) 6_666 4_666
Li12 Si2 Li1 124.07(11) 2_666 4_666
Li13 Si2 Li1 49.7(3) 1_666 4_666
Li7 Si2 Li1 55.57(15) 10_666 4_666
Li7 Si2 Li1 121.4(4) 2_666 4_666
Li7 Si2 Li1 55.57(15) 6_666 4_666
Li6 Si2 Li1 130.3(3) . 4_666
Li10 Si2 Li1 97.1(4) 2_665 4_666
Li10 Si2 Li1 179.7(4) 6_566 4_666
Li10 Si2 Li1 97.1(3) 10_656 4_666
Li9 Si3 Li9 130.2(4) 6 5
Li9 Si3 Li4 110.36(17) 6 27_645
Li9 Si3 Li4 110.36(17) 5 27_645
Li9 Si3 Li4 110.36(17) 6 26_654
Li9 Si3 Li4 110.36(17) 5 26_654
Li4 Si3 Li4 68.4(5) 27_645 26_654
Li9 Si3 Li3 164.9(5) 6 28
Li9 Si3 Li3 64.9(3) 5 28
Li4 Si3 Li3 57.9(3) 27_645 28
Li4 Si3 Li3 57.9(3) 26_654 28
Li9 Si3 Li3 64.9(3) 6 25_544
Li9 Si3 Li3 164.9(5) 5 25_544
Li4 Si3 Li3 57.9(3) 27_645 25_544
Li4 Si3 Li3 57.9(3) 26_654 25_544
Li3 Si3 Li3 99.9(7) 28 25_544
Li9 Si3 Li7 65.1(2) 6 .
Li9 Si3 Li7 65.1(2) 5 .
Li4 Si3 Li7 145.8(2) 27_645 .
Li4 Si3 Li7 145.8(2) 26_654 .
Li3 Si3 Li7 130.0(3) 28 .
Li3 Si3 Li7 130.0(3) 25_544 .
Li9 Si3 Li10 76.68(12) 6 8_655
Li9 Si3 Li10 76.68(12) 5 8_655
Li4 Si3 Li10 89.0(3) 27_645 8_655
Li4 Si3 Li10 157.4(3) 26_654 8_655
Li3 Si3 Li10 110.62(16) 28 8_655
Li3 Si3 Li10 110.62(16) 25_544 8_655
Li7 Si3 Li10 56.80(19) . 8_655
Li9 Si3 Li10 76.68(12) 6 7_655
Li9 Si3 Li10 76.68(12) 5 7_655
Li4 Si3 Li10 157.4(3) 27_645 7_655
Li4 Si3 Li10 89.0(3) 26_654 7_655
Li3 Si3 Li10 110.62(16) 28 7_655
Li3 Si3 Li10 110.62(16) 25_544 7_655
Li7 Si3 Li10 56.80(19) . 7_655
Li10 Si3 Li10 113.6(4) 8_655 7_655
Li9 Si3 Li11 126.92(13) 6 84
Li9 Si3 Li11 61.33(17) 5 84
Li4 Si3 Li11 108.99(19) 27_645 84
Li4 Si3 Li11 55.7(2) 26_654 84
Li3 Si3 Li11 56.74(15) 28 84
Li3 Si3 Li11 111.3(2) 25_544 84
Li7 Si3 Li11 98.27(11) . 84
Li10 Si3 Li11 137.73(18) 8_655 84
Li10 Si3 Li11 54.37(16) 7_655 84
Li9 Si3 Li11 126.92(12) 6 51
Li9 Si3 Li11 61.33(17) 5 51
Li4 Si3 Li11 55.7(2) 27_645 51
Li4 Si3 Li11 108.99(19) 26_654 51
Li3 Si3 Li11 56.74(15) 28 51
Li3 Si3 Li11 111.3(2) 25_544 51
Li7 Si3 Li11 98.27(11) . 51
Li10 Si3 Li11 54.37(16) 8_655 51
Li10 Si3 Li11 137.73(18) 7_655 51
Li11 Si3 Li11 104.4(3) 84 51
Li9 Si3 Li11 61.33(17) 6 50_554
Li9 Si3 Li11 126.92(12) 5 50_554
Li4 Si3 Li11 108.99(19) 27_645 50_554
Li4 Si3 Li11 55.7(2) 26_654 50_554
Li3 Si3 Li11 111.3(2) 28 50_554
Li3 Si3 Li11 56.74(15) 25_544 50_554
Li7 Si3 Li11 98.27(11) . 50_554
Li10 Si3 Li11 137.73(18) 8_655 50_554
Li10 Si3 Li11 54.37(16) 7_655 50_554
Li11 Si3 Li11 73.1(3) 84 50_554
Li11 Si3 Li11 163.5(2) 51 50_554
Li12 Si4 Li12 118.5(4) 56 79
Li12 Si4 Li11 80.12(10) 56 5
Li12 Si4 Li11 80.12(10) 79 5
Li12 Si4 Li11 80.12(10) 56 30
Li12 Si4 Li11 80.12(10) 79 30
Li11 Si4 Li11 140.7(4) 5 30
Li12 Si4 Li8 59.27(18) 56 74
Li12 Si4 Li8 59.27(18) 79 74
Li11 Si4 Li8 70.37(18) 5 74
Li11 Si4 Li8 70.37(18) 30 74
Li12 Si4 Li5 114.53(17) 56 4_566
Li12 Si4 Li5 114.53(17) 79 4_566
Li11 Si4 Li5 145.3(3) 5 4_566
Li11 Si4 Li5 74.0(3) 30 4_566
Li8 Si4 Li5 144.3(3) 74 4_566
Li12 Si4 Li5 114.53(17) 56 25_544
Li12 Si4 Li5 114.53(17) 79 25_544
Li11 Si4 Li5 74.0(3) 5 25_544
Li11 Si4 Li5 145.3(3) 30 25_544
Li8 Si4 Li5 144.3(3) 74 25_544
Li5 Si4 Li5 71.3(5) 4_566 25_544
Li12 Si4 Li6 171.0(4) 56 75_646
Li12 Si4 Li6 70.5(3) 79 75_646
Li11 Si4 Li6 102.40(15) 5 75_646
Li11 Si4 Li6 102.40(15) 30 75_646
Li8 Si4 Li6 129.7(3) 74 75_646
Li5 Si4 Li6 58.7(3) 4_566 75_646
Li5 Si4 Li6 58.7(3) 25_544 75_646
Li12 Si4 Li6 70.5(3) 56 50_664
Li12 Si4 Li6 171.0(4) 79 50_664
Li11 Si4 Li6 102.40(15) 5 50_664
Li11 Si4 Li6 102.40(15) 30 50_664
Li8 Si4 Li6 129.7(3) 74 50_664
Li5 Si4 Li6 58.7(3) 4_566 50_664
Li5 Si4 Li6 58.7(3) 25_544 50_664
Li6 Si4 Li6 100.5(6) 75_646 50_664
Li12 Si4 Li10 136.1(3) 56 76_556
Li12 Si4 Li10 54.65(17) 79 76_556
Li11 Si4 Li10 130.5(2) 5 76_556
Li11 Si4 Li10 56.2(3) 30 76_556
Li8 Si4 Li10 98.0(2) 74 76_556
Li5 Si4 Li10 60.9(2) 4_566 76_556
Li5 Si4 Li10 105.1(3) 25_544 76_556
Li6 Si4 Li10 47.9(3) 75_646 76_556
Li6 Si4 Li10 119.5(2) 50_664 76_556
Li12 Si4 Li10 54.65(17) 56 59_565
Li12 Si4 Li10 136.1(3) 79 59_565
Li11 Si4 Li10 130.5(2) 5 59_565
Li11 Si4 Li10 56.2(3) 30 59_565
Li8 Si4 Li10 98.0(2) 74 59_565
Li5 Si4 Li10 60.9(2) 4_566 59_565
Li5 Si4 Li10 105.1(3) 25_544 59_565
Li6 Si4 Li10 119.5(2) 75_646 59_565
Li6 Si4 Li10 47.9(3) 50_664 59_565
Li10 Si4 Li10 98.2(4) 76_556 59_565
Li12 Si4 Li10 136.1(3) 56 81_545
Li12 Si4 Li10 54.65(17) 79 81_545
Li11 Si4 Li10 56.2(3) 5 81_545
Li11 Si4 Li10 130.5(2) 30 81_545
Li8 Si4 Li10 98.0(2) 74 81_545
Li5 Si4 Li10 105.1(3) 4_566 81_545
Li5 Si4 Li10 60.9(2) 25_544 81_545
Li6 Si4 Li10 47.9(3) 75_646 81_545
Li6 Si4 Li10 119.5(2) 50_664 81_545
Li10 Si4 Li10 79.6(5) 76_556 81_545
Li10 Si4 Li10 164.0(4) 59_565 81_545
Li13 Li1 Li7 78.2(4) . .
Li13 Li1 Li7 78.2(4) . 9
Li7 Li1 Li7 115.9(3) . 9
Li13 Li1 Li7 78.2(4) . 5
Li7 Li1 Li7 115.9(3) . 5
Li7 Li1 Li7 115.9(3) 9 5
Li13 Li1 Li12 116.0(4) . .
Li7 Li1 Li12 69.51(15) . .
Li7 Li1 Li12 165.9(8) 9 .
Li7 Li1 Li12 69.51(15) 5 .
Li13 Li1 Li12 116.0(4) . 9
Li7 Li1 Li12 69.51(15) . 9
Li7 Li1 Li12 69.51(15) 9 9
Li7 Li1 Li12 165.9(8) 5 9
Li12 Li1 Li12 102.3(5) . 9
Li13 Li1 Li12 116.0(4) . 5
Li7 Li1 Li12 165.9(8) . 5
Li7 Li1 Li12 69.51(15) 9 5
Li7 Li1 Li12 69.51(15) 5 5
Li12 Li1 Li12 102.3(5) . 5
Li12 Li1 Li12 102.3(5) 9 5
Li13 Li1 Si1 180.0(11) . .
Li7 Li1 Si1 101.8(4) . .
Li7 Li1 Si1 101.8(4) 9 .
Li7 Li1 Si1 101.8(4) 5 .
Li12 Li1 Si1 64.0(4) . .
Li12 Li1 Si1 64.0(4) 9 .
Li12 Li1 Si1 64.0(4) 5 .
Li13 Li1 Si2 59.8(3) . 2_664
Li7 Li1 Si2 58.26(18) . 2_664
Li7 Li1 Si2 137.9(7) 9 2_664
Li7 Li1 Si2 58.26(18) 5 2_664
Li12 Li1 Si2 56.22(17) . 2_664
Li12 Li1 Si2 127.51(8) 9 2_664
Li12 Li1 Si2 127.51(8) 5 2_664
Si1 Li1 Si2 120.2(3) . 2_664
Li13 Li1 Ge2 59.8(3) . 3_646
Li7 Li1 Ge2 58.26(18) . 3_646
Li7 Li1 Ge2 58.26(18) 9 3_646
Li7 Li1 Ge2 137.9(7) 5 3_646
Li12 Li1 Ge2 127.51(8) . 3_646
Li12 Li1 Ge2 56.22(17) 9 3_646
Li12 Li1 Ge2 127.51(8) 5 3_646
Si1 Li1 Ge2 120.2(3) . 3_646
Si2 Li1 Ge2 96.9(4) 2_664 3_646
Li13 Li1 Ge2 59.8(3) . 4_466
Li7 Li1 Ge2 137.9(7) . 4_466
Li7 Li1 Ge2 58.26(18) 9 4_466
Li7 Li1 Ge2 58.26(18) 5 4_466
Li12 Li1 Ge2 127.51(8) . 4_466
Li12 Li1 Ge2 127.51(8) 9 4_466
Li12 Li1 Ge2 56.22(17) 5 4_466
Si1 Li1 Ge2 120.2(3) . 4_466
Si2 Li1 Ge2 96.9(4) 2_664 4_466
Ge2 Li1 Ge2 96.9(4) 3_646 4_466
Li8 Li2 Li8 119.43(7) 58 30
Li8 Li2 Li8 119.43(7) 58 74
Li8 Li2 Li8 119.43(7) 30 74
Li8 Li2 Li2 110.5(2) 58 28
Li8 Li2 Li2 110.5(2) 30 28
Li8 Li2 Li2 59.1(3) 74 28
Li8 Li2 Li2 110.5(2) 58 51
Li8 Li2 Li2 59.1(3) 30 51
Li8 Li2 Li2 110.5(2) 74 51
Li2 Li2 Li2 60.0 28 51
Li8 Li2 Li2 59.1(3) 58 74
Li8 Li2 Li2 110.5(2) 30 74
Li8 Li2 Li2 110.5(2) 74 74
Li2 Li2 Li2 60.0 28 74
Li2 Li2 Li2 60.0 51 74
Li8 Li2 Si1 169.9(4) 58 74
Li8 Li2 Si1 62.37(5) 30 74
Li8 Li2 Si1 62.37(5) 74 74
Li2 Li2 Si1 61.07(16) 28 74
Li2 Li2 Si1 61.07(16) 51 74
Li2 Li2 Si1 110.8(2) 74 74
Li8 Li2 Ge1 62.37(5) 58 28
Li8 Li2 Ge1 62.37(5) 30 28
Li8 Li2 Ge1 169.9(4) 74 28
Li2 Li2 Ge1 110.8(2) 28 28
Li2 Li2 Ge1 61.07(16) 51 28
Li2 Li2 Ge1 61.07(16) 74 28
Si1 Li2 Ge1 113.97(16) 74 28
Li8 Li2 Ge1 62.37(5) 58 51
Li8 Li2 Ge1 169.9(4) 30 51
Li8 Li2 Ge1 62.37(5) 74 51
Li2 Li2 Ge1 61.07(16) 28 51
Li2 Li2 Ge1 110.8(2) 51 51
Li2 Li2 Ge1 61.07(16) 74 51
Si1 Li2 Ge1 113.97(16) 74 51
Ge1 Li2 Ge1 113.97(16) 28 51
Li8 Li2 Ge1 169.9(4) 58 74
Li8 Li2 Ge1 62.37(5) 30 74
Li8 Li2 Ge1 62.37(5) 74 74
Li2 Li2 Ge1 61.07(16) 28 74
Li2 Li2 Ge1 61.07(16) 51 74
Li2 Li2 Ge1 110.8(2) 74 74
Si1 Li2 Ge1 0.000(8) 74 74
Ge1 Li2 Ge1 113.97(16) 28 74
Ge1 Li2 Ge1 113.97(16) 51 74
Li8 Li2 Si1 62.37(5) 58 28
Li8 Li2 Si1 62.37(5) 30 28
Li8 Li2 Si1 169.9(4) 74 28
Li2 Li2 Si1 110.8(2) 28 28
Li2 Li2 Si1 61.07(16) 51 28
Li2 Li2 Si1 61.07(16) 74 28
Si1 Li2 Si1 113.97(16) 74 28
Ge1 Li2 Si1 0.000(8) 28 28
Ge1 Li2 Si1 113.97(16) 51 28
Ge1 Li2 Si1 113.97(16) 74 28
Li8 Li2 Si1 62.37(5) 58 51
Li8 Li2 Si1 169.9(4) 30 51
Li8 Li2 Si1 62.37(5) 74 51
Li2 Li2 Si1 61.07(16) 28 51
Li2 Li2 Si1 110.8(2) 51 51
Li2 Li2 Si1 61.07(16) 74 51
Si1 Li2 Si1 113.97(16) 74 51
Ge1 Li2 Si1 113.97(16) 28 51
Ge1 Li2 Si1 0.00(3) 51 51
Ge1 Li2 Si1 113.97(16) 74 51
Si1 Li2 Si1 113.97(16) 28 51
Li4 Li3 Li4 69.7(4) 4_566 3_656
Li4 Li3 Li4 69.7(4) 4_566 2_665
Li4 Li3 Li4 69.7(4) 3_656 2_665
Li4 Li3 Li11 117.2(4) 4_566 58
Li4 Li3 Li11 58.8(3) 3_656 58
Li4 Li3 Li11 117.2(4) 2_665 58
Li4 Li3 Li11 58.8(3) 4_566 30
Li4 Li3 Li11 117.2(4) 3_656 30
Li4 Li3 Li11 117.2(4) 2_665 30
Li11 Li3 Li11 117.0(2) 58 30
Li4 Li3 Li11 117.2(4) 4_566 74
Li4 Li3 Li11 117.2(4) 3_656 74
Li4 Li3 Li11 58.8(3) 2_665 74
Li11 Li3 Li11 117.0(2) 58 74
Li11 Li3 Li11 117.0(2) 30 74
Li4 Li3 Ge3 116.5(6) 4_566 25
Li4 Li3 Ge3 59.3(2) 3_656 25
Li4 Li3 Ge3 59.3(2) 2_665 25
Li11 Li3 Ge3 64.43(7) 58 25
Li11 Li3 Ge3 175.4(7) 30 25
Li11 Li3 Ge3 64.43(7) 74 25
Li4 Li3 Si3 59.3(2) 4_566 81
Li4 Li3 Si3 59.3(2) 3_656 81
Li4 Li3 Si3 116.5(6) 2_665 81
Li11 Li3 Si3 64.43(7) 58 81
Li11 Li3 Si3 64.43(7) 30 81
Li11 Li3 Si3 175.4(7) 74 81
Ge3 Li3 Si3 113.8(3) 25 81
Li4 Li3 Si3 59.3(2) 4_566 53
Li4 Li3 Si3 116.5(6) 3_656 53
Li4 Li3 Si3 59.3(2) 2_665 53
Li11 Li3 Si3 175.4(7) 58 53
Li11 Li3 Si3 64.43(7) 30 53
Li11 Li3 Si3 64.43(7) 74 53
Ge3 Li3 Si3 113.8(3) 25 53
Si3 Li3 Si3 113.8(3) 81 53
Li4 Li3 Si3 116.5(6) 4_566 25
Li4 Li3 Si3 59.3(2) 3_656 25
Li4 Li3 Si3 59.3(2) 2_665 25
Li11 Li3 Si3 64.43(7) 58 25
Li11 Li3 Si3 175.4(7) 30 25
Li11 Li3 Si3 64.43(7) 74 25
Ge3 Li3 Si3 0.00(3) 25 25
Si3 Li3 Si3 113.8(3) 81 25
Si3 Li3 Si3 113.8(3) 53 25
Li4 Li3 Ge3 59.3(2) 4_566 53
Li4 Li3 Ge3 116.5(6) 3_656 53
Li4 Li3 Ge3 59.3(2) 2_665 53
Li11 Li3 Ge3 175.4(7) 58 53
Li11 Li3 Ge3 64.43(7) 30 53
Li11 Li3 Ge3 64.43(7) 74 53
Ge3 Li3 Ge3 113.8(3) 25 53
Si3 Li3 Ge3 113.8(3) 81 53
Si3 Li3 Ge3 0.00(3) 53 53
Si3 Li3 Ge3 113.8(3) 25 53
Li4 Li3 Ge3 59.3(2) 4_566 81
Li4 Li3 Ge3 59.3(2) 3_656 81
Li4 Li3 Ge3 116.5(6) 2_665 81
Li11 Li3 Ge3 64.43(7) 58 81
Li11 Li3 Ge3 64.43(7) 30 81
Li11 Li3 Ge3 175.4(7) 74 81
Ge3 Li3 Ge3 113.8(3) 25 81
Si3 Li3 Ge3 0.00(3) 81 81
Si3 Li3 Ge3 113.8(3) 53 81
Si3 Li3 Ge3 113.8(3) 25 81
Ge3 Li3 Ge3 113.8(3) 53 81
Li11 Li4 Li11 83.0(4) 57 29
Li11 Li4 Li11 83.0(4) 57 73
Li11 Li4 Li11 83.0(4) 29 73
Li11 Li4 Li3 126.46(16) 57 4_566
Li11 Li4 Li3 61.9(3) 29 4_566
Li11 Li4 Li3 126.46(16) 73 4_566
Li11 Li4 Li3 61.9(3) 57 3_656
Li11 Li4 Li3 126.46(16) 29 3_656
Li11 Li4 Li3 126.46(16) 73 3_656
Li3 Li4 Li3 107.1(3) 4_566 3_656
Li11 Li4 Li3 126.46(16) 57 2_665
Li11 Li4 Li3 126.46(16) 29 2_665
Li11 Li4 Li3 61.9(3) 73 2_665
Li3 Li4 Li3 107.1(3) 4_566 2_665
Li3 Li4 Li3 107.1(3) 3_656 2_665
Li11 Li4 Si3 66.78(11) 57 26_655
Li11 Li4 Si3 138.8(4) 29 26_655
Li11 Li4 Si3 66.78(11) 73 26_655
Li3 Li4 Si3 159.3(4) 4_566 26_655
Li3 Li4 Si3 62.78(8) 3_656 26_655
Li3 Li4 Si3 62.78(8) 2_665 26_655
Li11 Li4 Ge3 66.78(11) 57 82_556
Li11 Li4 Ge3 66.78(11) 29 82_556
Li11 Li4 Ge3 138.8(4) 73 82_556
Li3 Li4 Ge3 62.78(8) 4_566 82_556
Li3 Li4 Ge3 62.78(8) 3_656 82_556
Li3 Li4 Ge3 159.3(4) 2_665 82_556
Si3 Li4 Ge3 119.966(15) 26_655 82_556
Li11 Li4 Ge3 138.8(4) 57 54_565
Li11 Li4 Ge3 66.78(11) 29 54_565
Li11 Li4 Ge3 66.78(11) 73 54_565
Li3 Li4 Ge3 62.78(8) 4_566 54_565
Li3 Li4 Ge3 159.3(4) 3_656 54_565
Li3 Li4 Ge3 62.78(8) 2_665 54_565
Si3 Li4 Ge3 119.966(15) 26_655 54_565
Ge3 Li4 Ge3 119.966(15) 82_556 54_565
Li11 Li4 Ge3 66.78(11) 57 26_655
Li11 Li4 Ge3 138.8(4) 29 26_655
Li11 Li4 Ge3 66.78(11) 73 26_655
Li3 Li4 Ge3 159.3(4) 4_566 26_655
Li3 Li4 Ge3 62.78(8) 3_656 26_655
Li3 Li4 Ge3 62.78(8) 2_665 26_655
Si3 Li4 Ge3 0.0 26_655 26_655
Ge3 Li4 Ge3 119.966(15) 82_556 26_655
Ge3 Li4 Ge3 119.966(15) 54_565 26_655
Li11 Li4 Si3 138.8(4) 57 54_565
Li11 Li4 Si3 66.78(11) 29 54_565
Li11 Li4 Si3 66.78(11) 73 54_565
Li3 Li4 Si3 62.78(8) 4_566 54_565
Li3 Li4 Si3 159.3(4) 3_656 54_565
Li3 Li4 Si3 62.78(8) 2_665 54_565
Si3 Li4 Si3 119.966(15) 26_655 54_565
Ge3 Li4 Si3 119.966(15) 82_556 54_565
Ge3 Li4 Si3 0.0 54_565 54_565
Ge3 Li4 Si3 119.966(15) 26_655 54_565
Li11 Li4 Si3 66.78(11) 57 82_556
Li11 Li4 Si3 66.78(11) 29 82_556
Li11 Li4 Si3 138.8(4) 73 82_556
Li3 Li4 Si3 62.78(8) 4_566 82_556
Li3 Li4 Si3 62.78(8) 3_656 82_556
Li3 Li4 Si3 159.3(4) 2_665 82_556
Si3 Li4 Si3 119.966(15) 26_655 82_556
Ge3 Li4 Si3 0.0 82_556 82_556
Ge3 Li4 Si3 119.966(15) 54_565 82_556
Ge3 Li4 Si3 119.966(15) 26_655 82_556
Si3 Li4 Si3 119.966(15) 54_565 82_556
Li6 Li5 Li6 105.8(4) 28_566 51_656
Li6 Li5 Li6 105.8(4) 28_566 74_665
Li6 Li5 Li6 105.8(4) 51_656 74_665
Li6 Li5 Si4 156.7(6) 28_566 25
Li6 Li5 Si4 62.41(8) 51_656 25
Li6 Li5 Si4 62.41(8) 74_665 25
Li6 Li5 Ge4 156.7(6) 28_566 25
Li6 Li5 Ge4 62.41(8) 51_656 25
Li6 Li5 Ge4 62.41(8) 74_665 25
Si4 Li5 Ge4 0.00(2) 25 25
Li6 Li5 Ge4 62.41(8) 28_566 53
Li6 Li5 Ge4 156.7(6) 51_656 53
Li6 Li5 Ge4 62.41(8) 74_665 53
Si4 Li5 Ge4 119.995(6) 25 53
Ge4 Li5 Ge4 119.995(6) 25 53
Li6 Li5 Ge4 62.41(8) 28_566 81
Li6 Li5 Ge4 62.41(8) 51_656 81
Li6 Li5 Ge4 156.7(6) 74_665 81
Si4 Li5 Ge4 119.995(6) 25 81
Ge4 Li5 Ge4 119.995(6) 25 81
Ge4 Li5 Ge4 119.995(6) 53 81
Li6 Li5 Si4 62.41(8) 28_566 53
Li6 Li5 Si4 156.7(6) 51_656 53
Li6 Li5 Si4 62.41(8) 74_665 53
Si4 Li5 Si4 119.995(6) 25 53
Ge4 Li5 Si4 119.995(6) 25 53
Ge4 Li5 Si4 0.00(2) 53 53
Ge4 Li5 Si4 119.995(6) 81 53
Li6 Li5 Si4 62.41(8) 28_566 81
Li6 Li5 Si4 62.41(8) 51_656 81
Li6 Li5 Si4 156.7(6) 74_665 81
Si4 Li5 Si4 119.995(6) 25 81
Ge4 Li5 Si4 119.995(6) 25 81
Ge4 Li5 Si4 119.995(6) 53 81
Ge4 Li5 Si4 0.00(2) 81 81
Si4 Li5 Si4 119.995(6) 53 81
Li6 Li5 Li10 125.88(10) 28_566 57
Li6 Li5 Li10 49.5(4) 51_656 57
Li6 Li5 Li10 125.88(9) 74_665 57
Si4 Li5 Li10 63.63(11) 25 57
Ge4 Li5 Li10 63.63(11) 25 57
Ge4 Li5 Li10 153.8(6) 53 57
Ge4 Li5 Li10 63.63(11) 81 57
Si4 Li5 Li10 153.8(6) 53 57
Si4 Li5 Li10 63.63(11) 81 57
Li6 Li5 Li10 49.5(4) 28_566 29
Li6 Li5 Li10 125.88(10) 51_656 29
Li6 Li5 Li10 125.88(9) 74_665 29
Si4 Li5 Li10 153.8(6) 25 29
Ge4 Li5 Li10 153.8(6) 25 29
Ge4 Li5 Li10 63.63(11) 53 29
Ge4 Li5 Li10 63.63(11) 81 29
Si4 Li5 Li10 63.63(11) 53 29
Si4 Li5 Li10 63.63(11) 81 29
Li10 Li5 Li10 101.5(4) 57 29
Li6 Li5 Li10 125.88(9) 28_566 73
Li6 Li5 Li10 125.88(9) 51_656 73
Li6 Li5 Li10 49.5(4) 74_665 73
Si4 Li5 Li10 63.63(11) 25 73
Ge4 Li5 Li10 63.63(11) 25 73
Ge4 Li5 Li10 63.63(11) 53 73
Ge4 Li5 Li10 153.8(6) 81 73
Si4 Li5 Li10 63.63(11) 53 73
Si4 Li5 Li10 153.8(6) 81 73
Li10 Li5 Li10 101.5(5) 57 73
Li10 Li5 Li10 101.5(4) 29 73
Li10 Li6 Li10 107.4(5) 10_656 6_566
Li10 Li6 Li10 107.4(5) 10_656 2_665
Li10 Li6 Li10 107.4(5) 6_566 2_665
Li10 Li6 Si2 68.6(4) 10_656 .
Li10 Li6 Si2 68.6(4) 6_566 .
Li10 Li6 Si2 68.6(4) 2_665 .
Li10 Li6 Li5 125.7(3) 10_656 28_566
Li10 Li6 Li5 69.0(4) 6_566 28_566
Li10 Li6 Li5 125.7(3) 2_665 28_566
Si2 Li6 Li5 137.6(3) . 28_566
Li10 Li6 Li5 69.0(4) 10_656 51_656
Li10 Li6 Li5 125.7(3) 6_566 51_656
Li10 Li6 Li5 125.7(3) 2_665 51_656
Si2 Li6 Li5 137.6(3) . 51_656
Li5 Li6 Li5 71.5(5) 28_566 51_656
Li10 Li6 Li5 125.7(3) 10_656 74_665
Li10 Li6 Li5 125.7(3) 6_566 74_665
Li10 Li6 Li5 69.0(4) 2_665 74_665
Si2 Li6 Li5 137.6(3) . 74_665
Li5 Li6 Li5 71.5(5) 28_566 74_665
Li5 Li6 Li5 71.5(5) 51_656 74_665
Li10 Li6 Si4 173.6(7) 10_656 78_566
Li10 Li6 Si4 69.22(10) 6_566 78_566
Li10 Li6 Si4 69.22(10) 2_665 78_566
Si2 Li6 Si4 105.0(3) . 78_566
Li5 Li6 Si4 58.88(19) 28_566 78_566
Li5 Li6 Si4 117.4(6) 51_656 78_566
Li5 Li6 Si4 58.88(19) 74_665 78_566
Li10 Li6 Ge4 69.22(10) 10_656 34_656
Li10 Li6 Ge4 69.22(10) 6_566 34_656
Li10 Li6 Ge4 173.6(7) 2_665 34_656
Si2 Li6 Ge4 105.0(3) . 34_656
Li5 Li6 Ge4 58.88(19) 28_566 34_656
Li5 Li6 Ge4 58.88(19) 51_656 34_656
Li5 Li6 Ge4 117.4(6) 74_665 34_656
Si4 Li6 Ge4 113.5(3) 78_566 34_656
Li10 Li6 Ge4 173.6(7) 10_656 78_566
Li10 Li6 Ge4 69.22(10) 6_566 78_566
Li10 Li6 Ge4 69.22(10) 2_665 78_566
Si2 Li6 Ge4 105.0(3) . 78_566
Li5 Li6 Ge4 58.88(19) 28_566 78_566
Li5 Li6 Ge4 117.4(6) 51_656 78_566
Li5 Li6 Ge4 58.88(19) 74_665 78_566
Si4 Li6 Ge4 0.0 78_566 78_566
Ge4 Li6 Ge4 113.5(3) 34_656 78_566
Li10 Li6 Ge4 69.22(10) 10_656 50_665
Li10 Li6 Ge4 173.6(7) 6_566 50_665
Li10 Li6 Ge4 69.22(10) 2_665 50_665
Si2 Li6 Ge4 105.0(3) . 50_665
Li5 Li6 Ge4 117.4(6) 28_566 50_665
Li5 Li6 Ge4 58.88(19) 51_656 50_665
Li5 Li6 Ge4 58.88(19) 74_665 50_665
Si4 Li6 Ge4 113.5(3) 78_566 50_665
Ge4 Li6 Ge4 113.5(3) 34_656 50_665
Ge4 Li6 Ge4 113.5(3) 78_566 50_665
Li1 Li7 Li1 94.2(8) . 4
Li1 Li7 Ge2 66.2(3) . 3_646
Li1 Li7 Ge2 66.2(3) 4 3_646
Li1 Li7 Ge2 66.2(3) . 2_664
Li1 Li7 Ge2 66.2(3) 4 2_664
Ge2 Li7 Ge2 107.2(5) 3_646 2_664
Li1 Li7 Si2 66.2(3) . 3_646
Li1 Li7 Si2 66.2(3) 4 3_646
Ge2 Li7 Si2 0.00(2) 3_646 3_646
Ge2 Li7 Si2 107.2(5) 2_664 3_646
Li1 Li7 Si2 66.2(3) . 2_664
Li1 Li7 Si2 66.2(3) 4 2_664
Ge2 Li7 Si2 107.2(5) 3_646 2_664
Ge2 Li7 Si2 0.00(2) 2_664 2_664
Si2 Li7 Si2 107.2(5) 3_646 2_664
Li1 Li7 Li10 108.3(2) . 8_655
Li1 Li7 Li10 108.3(2) 4 8_655
Ge2 Li7 Li10 171.0(6) 3_646 8_655
Ge2 Li7 Li10 63.9(3) 2_664 8_655
Si2 Li7 Li10 171.0(6) 3_646 8_655
Si2 Li7 Li10 63.9(3) 2_664 8_655
Li1 Li7 Li10 108.3(2) . 7_655
Li1 Li7 Li10 108.3(2) 4 7_655
Ge2 Li7 Li10 63.9(3) 3_646 7_655
Ge2 Li7 Li10 171.0(6) 2_664 7_655
Si2 Li7 Li10 63.9(3) 3_646 7_655
Si2 Li7 Li10 171.0(6) 2_664 7_655
Li10 Li7 Li10 125.1(9) 8_655 7_655
Li1 Li7 Si3 132.9(4) . .
Li1 Li7 Si3 132.9(4) 4 .
Ge2 Li7 Si3 126.4(2) 3_646 .
Ge2 Li7 Si3 126.4(2) 2_664 .
Si2 Li7 Si3 126.4(2) 3_646 .
Si2 Li7 Si3 126.4(2) 2_664 .
Li10 Li7 Si3 62.5(4) 8_655 .
Li10 Li7 Si3 62.5(4) 7_655 .
Li1 Li7 Li9 78.7(4) . 5
Li1 Li7 Li9 172.9(6) 4 5
Ge2 Li7 Li9 110.32(8) 3_646 5
Ge2 Li7 Li9 110.32(8) 2_664 5
Si2 Li7 Li9 110.32(8) 3_646 5
Si2 Li7 Li9 110.32(8) 2_664 5
Li10 Li7 Li9 74.4(3) 8_655 5
Li10 Li7 Li9 74.4(3) 7_655 5
Si3 Li7 Li9 54.2(3) . 5
Li1 Li7 Li9 172.9(6) . 6
Li1 Li7 Li9 78.7(4) 4 6
Ge2 Li7 Li9 110.32(8) 3_646 6
Ge2 Li7 Li9 110.32(8) 2_664 6
Si2 Li7 Li9 110.32(8) 3_646 6
Si2 Li7 Li9 110.32(8) 2_664 6
Li10 Li7 Li9 74.4(3) 8_655 6
Li10 Li7 Li9 74.4(3) 7_655 6
Si3 Li7 Li9 54.2(3) . 6
Li9 Li7 Li9 108.4(6) 5 6
Li12 Li8 Li12 118.7(6) 5 30
Li12 Li8 Li2 115.9(2) 5 51
Li12 Li8 Li2 115.9(2) 30 51
Li12 Li8 Li2 115.9(2) 5 74
Li12 Li8 Li2 115.9(2) 30 74
Li2 Li8 Li2 61.8(5) 51 74
Li12 Li8 Ge4 59.4(3) 5 74
Li12 Li8 Ge4 59.4(3) 30 74
Li2 Li8 Ge4 149.1(3) 51 74
Li2 Li8 Ge4 149.1(3) 74 74
Li12 Li8 Si4 59.4(3) 5 74
Li12 Li8 Si4 59.4(3) 30 74
Li2 Li8 Si4 149.1(3) 51 74
Li2 Li8 Si4 149.1(3) 74 74
Ge4 Li8 Si4 0.0 74 74
Li12 Li8 Si1 177.1(5) 5 28
Li12 Li8 Si1 64.23(19) 30 28
Li2 Li8 Si1 61.7(2) 51 28
Li2 Li8 Si1 61.7(2) 74 28
Ge4 Li8 Si1 123.6(2) 74 28
Si4 Li8 Si1 123.6(2) 74 28
Li12 Li8 Ge1 177.1(5) 5 28
Li12 Li8 Ge1 64.23(19) 30 28
Li2 Li8 Ge1 61.7(2) 51 28
Li2 Li8 Ge1 61.7(2) 74 28
Ge4 Li8 Ge1 123.6(2) 74 28
Si4 Li8 Ge1 123.6(2) 74 28
Si1 Li8 Ge1 0.00(3) 28 28
Li12 Li8 Si1 64.23(18) 5 .
Li12 Li8 Si1 177.1(5) 30 .
Li2 Li8 Si1 61.7(2) 51 .
Li2 Li8 Si1 61.7(2) 74 .
Ge4 Li8 Si1 123.6(2) 74 .
Si4 Li8 Si1 123.6(2) 74 .
Si1 Li8 Si1 112.8(4) 28 .
Ge1 Li8 Si1 112.8(4) 28 .
Li12 Li8 Li9 59.5(2) 5 .
Li12 Li8 Li9 127.3(2) 30 .
Li2 Li8 Li9 107.8(4) 51 .
Li2 Li8 Li9 61.9(3) 74 .
Ge4 Li8 Li9 95.6(3) 74 .
Si4 Li8 Li9 95.6(3) 74 .
Si1 Li8 Li9 119.1(4) 28 .
Ge1 Li8 Li9 119.1(4) 28 .
Si1 Li8 Li9 53.61(13) . .
Li12 Li8 Li9 127.3(2) 5 28
Li12 Li8 Li9 59.5(2) 30 28
Li2 Li8 Li9 61.9(3) 51 28
Li2 Li8 Li9 107.8(4) 74 28
Ge4 Li8 Li9 95.6(3) 74 28
Si4 Li8 Li9 95.6(3) 74 28
Si1 Li8 Li9 53.61(13) 28 28
Ge1 Li8 Li9 53.61(13) 28 28
Si1 Li8 Li9 119.1(4) . 28
Li9 Li8 Li9 168.9(6) . 28
Si1 Li9 Ge3 158.5(4) . 9
Si1 Li9 Si3 158.5(4) . 9
Ge3 Li9 Si3 0.0 9 9
Si1 Li9 Li12 64.9(2) . 9
Ge3 Li9 Li12 102.1(3) 9 9
Si3 Li9 Li12 102.1(3) 9 9
Si1 Li9 Li12 64.9(2) . 5
Ge3 Li9 Li12 102.1(3) 9 5
Si3 Li9 Li12 102.1(3) 9 5
Li12 Li9 Li12 97.7(4) 9 5
Si1 Li9 Li11 122.8(2) . 35
Ge3 Li9 Li11 64.7(2) 9 35
Si3 Li9 Li11 64.7(2) 9 35
Li12 Li9 Li11 73.85(19) 9 35
Li12 Li9 Li11 161.4(5) 5 35
Si1 Li9 Li11 122.8(2) . 56
Ge3 Li9 Li11 64.7(2) 9 56
Si3 Li9 Li11 64.7(2) 9 56
Li12 Li9 Li11 161.4(5) 9 56
Li12 Li9 Li11 73.85(19) 5 56
Li11 Li9 Li11 109.0(4) 35 56
Si1 Li9 Li2 61.0(3) . 74
Ge3 Li9 Li2 140.4(3) 9 74
Si3 Li9 Li2 140.4(3) 9 74
Li12 Li9 Li2 103.6(3) 9 74
Li12 Li9 Li2 103.6(3) 5 74
Li11 Li9 Li2 94.6(3) 35 74
Li11 Li9 Li2 94.6(3) 56 74
Si1 Li9 Li3 141.3(6) . 74
Ge3 Li9 Li3 60.2(3) 9 74
Si3 Li9 Li3 60.2(3) 9 74
Li12 Li9 Li3 130.2(2) 9 74
Li12 Li9 Li3 130.2(2) 5 74
Li11 Li9 Li3 56.40(18) 35 74
Li11 Li9 Li3 56.40(18) 56 74
Li2 Li9 Li3 80.3(4) 74 74
Si1 Li9 Li7 97.9(4) . 9
Ge3 Li9 Li7 60.7(3) 9 9
Si3 Li9 Li7 60.7(3) 9 9
Li12 Li9 Li7 63.8(3) 9 9
Li12 Li9 Li7 63.8(3) 5 9
Li11 Li9 Li7 97.6(3) 35 9
Li11 Li9 Li7 97.6(3) 56 9
Li2 Li9 Li7 158.9(4) 74 9
Li3 Li9 Li7 120.8(5) 74 9
Si1 Li9 Li8 60.5(2) . .
Ge3 Li9 Li8 127.3(2) 9 .
Si3 Li9 Li8 127.3(2) 9 .
Li12 Li9 Li8 125.1(3) 9 .
Li12 Li9 Li8 54.3(2) 5 .
Li11 Li9 Li8 144.0(5) 35 .
Li11 Li9 Li8 63.6(2) 56 .
Li2 Li9 Li8 53.6(3) 74 .
Li3 Li9 Li8 97.5(3) 74 .
Li7 Li9 Li8 118.0(3) 9 .
Li6 Li10 Li12 79.1(4) 2_665 11_556
Li6 Li10 Li12 79.1(4) 2_665 8_556
Li12 Li10 Li12 115.0(6) 11_556 8_556
Li6 Li10 Li11 116.1(5) 2_665 33_545
Li12 Li10 Li11 80.5(3) 11_556 33_545
Li12 Li10 Li11 161.1(6) 8_556 33_545
Li6 Li10 Li11 116.1(5) 2_665 53_455
Li12 Li10 Li11 161.1(6) 11_556 53_455
Li12 Li10 Li11 80.5(3) 8_556 53_455
Li11 Li10 Li11 82.4(5) 33_545 53_455
Li6 Li10 Li7 119.2(7) 2_665 10_556
Li12 Li10 Li7 69.8(3) 11_556 10_556
Li12 Li10 Li7 69.8(3) 8_556 10_556
Li11 Li10 Li7 108.5(5) 33_545 10_556
Li11 Li10 Li7 108.5(5) 53_455 10_556
Li6 Li10 Ge2 61.4(5) 2_665 2_665
Li12 Li10 Ge2 57.8(3) 11_556 2_665
Li12 Li10 Ge2 57.8(3) 8_556 2_665
Li11 Li10 Ge2 138.3(2) 33_545 2_665
Li11 Li10 Ge2 138.3(2) 53_455 2_665
Li7 Li10 Ge2 57.8(3) 10_556 2_665
Li6 Li10 Si2 61.4(5) 2_665 2_665
Li12 Li10 Si2 57.8(3) 11_556 2_665
Li12 Li10 Si2 57.8(3) 8_556 2_665
Li11 Li10 Si2 138.3(2) 33_545 2_665
Li11 Li10 Si2 138.3(2) 53_455 2_665
Li7 Li10 Si2 57.8(3) 10_556 2_665
Ge2 Li10 Si2 0.00(5) 2_665 2_665
Li6 Li10 Si3 179.9(7) 2_665 10_556
Li12 Li10 Si3 100.9(4) 11_556 10_556
Li12 Li10 Si3 100.9(4) 8_556 10_556
Li11 Li10 Si3 64.0(3) 33_545 10_556
Li11 Li10 Si3 64.0(3) 53_455 10_556
Li7 Li10 Si3 60.7(4) 10_556 10_556
Ge2 Li10 Si3 118.5(4) 2_665 10_556
Si2 Li10 Si3 118.5(4) 2_665 10_556
Li6 Li10 Ge3 179.9(7) 2_665 10_556
Li12 Li10 Ge3 100.9(4) 11_556 10_556
Li12 Li10 Ge3 100.9(4) 8_556 10_556
Li11 Li10 Ge3 64.0(3) 33_545 10_556
Li11 Li10 Ge3 64.0(3) 53_455 10_556
Li7 Li10 Ge3 60.7(4) 10_556 10_556
Ge2 Li10 Ge3 118.5(4) 2_665 10_556
Si2 Li10 Ge3 118.5(4) 2_665 10_556
Si3 Li10 Ge3 0.0 10_556 10_556
Li6 Li10 Li5 61.5(6) 2_665 73_445
Li12 Li10 Li5 110.6(4) 11_556 73_445
Li12 Li10 Li5 110.6(4) 8_556 73_445
Li11 Li10 Li5 70.9(3) 33_545 73_445
Li11 Li10 Li5 70.9(3) 53_455 73_445
Li7 Li10 Li5 179.3(8) 10_556 73_445
Ge2 Li10 Li5 122.9(6) 2_665 73_445
Si2 Li10 Li5 122.9(6) 2_665 73_445
Si3 Li10 Li5 118.6(4) 10_556 73_445
Ge3 Li10 Li5 118.6(4) 10_556 73_445
Li6 Li10 Ge4 62.9(3) 2_665 29_545
Li12 Li10 Ge4 56.08(19) 11_556 29_545
Li12 Li10 Ge4 141.7(6) 8_556 29_545
Li11 Li10 Ge4 55.52(16) 33_545 29_545
Li11 Li10 Ge4 118.8(4) 53_455 29_545
Li7 Li10 Ge4 124.73(18) 10_556 29_545
Ge2 Li10 Ge4 97.5(4) 2_665 29_545
Si2 Li10 Ge4 97.5(4) 2_665 29_545
Si3 Li10 Ge4 117.2(3) 10_556 29_545
Ge3 Li10 Ge4 117.2(3) 10_556 29_545
Li5 Li10 Ge4 55.5(2) 73_445 29_545
Ge4 Li11 Si4 0.00(3) 9 9
Ge4 Li11 Li4 145.7(4) 9 73_445
Si4 Li11 Li4 145.7(4) 9 73_445
Ge4 Li11 Li10 68.3(3) 9 33_545
Si4 Li11 Li10 68.3(3) 9 33_545
Li4 Li11 Li10 95.1(3) 73_445 33_545
Ge4 Li11 Li10 68.3(3) 9 53_455
Si4 Li11 Li10 68.3(3) 9 53_455
Li4 Li11 Li10 95.1(3) 73_445 53_455
Li10 Li11 Li10 115.3(6) 33_545 53_455
Ge4 Li11 Li3 155.0(5) 9 74
Si4 Li11 Li3 155.0(5) 9 74
Li4 Li11 Li3 59.3(5) 73_445 74
Li10 Li11 Li3 119.9(3) 33_545 74
Li10 Li11 Li3 119.9(3) 53_455 74
Ge4 Li11 Li9 99.7(2) 9 35
Si4 Li11 Li9 99.7(2) 9 35
Li4 Li11 Li9 105.4(3) 73_445 35
Li10 Li11 Li9 76.7(3) 33_545 35
Li10 Li11 Li9 155.5(4) 53_455 35
Li3 Li11 Li9 62.9(3) 74 35
Ge4 Li11 Li9 99.7(2) 9 56
Si4 Li11 Li9 99.7(2) 9 56
Li4 Li11 Li9 105.4(3) 73_445 56
Li10 Li11 Li9 155.5(4) 33_545 56
Li10 Li11 Li9 76.7(3) 53_455 56
Li3 Li11 Li9 62.9(3) 74 56
Li9 Li11 Li9 84.8(5) 35 56
Ge4 Li11 Ge3 127.10(9) 9 50
Si4 Li11 Ge3 127.10(9) 9 50
Li4 Li11 Ge3 57.50(14) 73_445 50
Li10 Li11 Ge3 150.2(4) 33_545 50
Li10 Li11 Ge3 61.7(3) 53_455 50
Li3 Li11 Ge3 58.84(16) 74 50
Li9 Li11 Ge3 119.0(3) 35 50
Li9 Li11 Ge3 54.0(2) 56 50
Ge4 Li11 Ge3 127.10(9) 9 30
Si4 Li11 Ge3 127.10(9) 9 30
Li4 Li11 Ge3 57.50(14) 73_445 30
Li10 Li11 Ge3 61.7(3) 33_545 30
Li10 Li11 Ge3 150.2(4) 53_455 30
Li3 Li11 Ge3 58.84(16) 74 30
Li9 Li11 Ge3 54.0(2) 35 30
Li9 Li11 Ge3 119.0(3) 56 30
Ge3 Li11 Ge3 105.2(2) 50 30
Ge4 Li11 Si3 127.10(9) 9 50
Si4 Li11 Si3 127.10(9) 9 50
Li4 Li11 Si3 57.50(14) 73_445 50
Li10 Li11 Si3 150.2(4) 33_545 50
Li10 Li11 Si3 61.7(3) 53_455 50
Li3 Li11 Si3 58.84(16) 74 50
Li9 Li11 Si3 119.0(3) 35 50
Li9 Li11 Si3 54.0(2) 56 50
Ge3 Li11 Si3 0.0 50 50
Ge3 Li11 Si3 105.2(2) 30 50
Ge4 Li11 Si3 127.10(9) 9 30
Si4 Li11 Si3 127.10(9) 9 30
Li4 Li11 Si3 57.50(14) 73_445 30
Li10 Li11 Si3 61.7(3) 33_545 30
Li10 Li11 Si3 150.2(4) 53_455 30
Li3 Li11 Si3 58.84(16) 74 30
Li9 Li11 Si3 54.0(2) 35 30
Li9 Li11 Si3 119.0(3) 56 30
Ge3 Li11 Si3 105.2(2) 50 30
Ge3 Li11 Si3 0.0 30 30
Si3 Li11 Si3 105.2(2) 50 30
Li10 Li12 Li10 94.4(7) 11_565 8_655
Li10 Li12 Li8 109.8(4) 11_565 9
Li10 Li12 Li8 109.8(4) 8_655 9
Li10 Li12 Ge4 69.3(3) 11_565 58
Li10 Li12 Ge4 69.3(3) 8_655 58
Li8 Li12 Ge4 61.4(3) 9 58
Li10 Li12 Si4 69.3(3) 11_565 58
Li10 Li12 Si4 69.3(3) 8_655 58
Li8 Li12 Si4 61.4(3) 9 58
Ge4 Li12 Si4 0.00(3) 58 58
Li10 Li12 Ge2 66.3(3) 11_565 2_664
Li10 Li12 Ge2 66.3(3) 8_655 2_664
Li8 Li12 Ge2 173.6(4) 9 2_664
Ge4 Li12 Ge2 112.3(3) 58 2_664
Si4 Li12 Ge2 112.3(3) 58 2_664
Li10 Li12 Si2 66.3(3) 11_565 2_664
Li10 Li12 Si2 66.3(3) 8_655 2_664
Li8 Li12 Si2 173.6(4) 9 2_664
Ge4 Li12 Si2 112.3(3) 58 2_664
Si4 Li12 Si2 112.3(3) 58 2_664
Ge2 Li12 Si2 0.00(2) 2_664 2_664
Li10 Li12 Li1 109.5(4) 11_565 .
Li10 Li12 Li1 109.5(4) 8_655 .
Li8 Li12 Li1 120.6(5) 9 .
Ge4 Li12 Li1 178.0(5) 58 .
Si4 Li12 Li1 178.0(5) 58 .
Ge2 Li12 Li1 65.8(4) 2_664 .
Si2 Li12 Li1 65.8(4) 2_664 .
Li10 Li12 Li9 78.8(3) 11_565 9
Li10 Li12 Li9 169.9(5) 8_655 9
Li8 Li12 Li9 66.3(2) 9 9
Ge4 Li12 Li9 101.1(2) 58 9
Si4 Li12 Li9 101.1(2) 58 9
Ge2 Li12 Li9 116.7(3) 2_664 9
Si2 Li12 Li9 116.7(3) 2_664 9
Li1 Li12 Li9 80.0(3) . 9
Li10 Li12 Li9 169.9(5) 11_565 5
Li10 Li12 Li9 78.8(3) 8_655 5
Li8 Li12 Li9 66.3(2) 9 5
Ge4 Li12 Li9 101.1(2) 58 5
Si4 Li12 Li9 101.1(2) 58 5
Ge2 Li12 Li9 116.7(3) 2_664 5
Si2 Li12 Li9 116.7(3) 2_664 5
Li1 Li12 Li9 80.0(3) . 5
Li9 Li12 Li9 106.8(5) 9 5
Li10 Li12 Si1 132.8(4) 11_565 .
Li10 Li12 Si1 132.8(4) 8_655 .
Li8 Li12 Si1 61.2(3) 9 .
Ge4 Li12 Si1 122.6(3) 58 .
Si4 Li12 Si1 122.6(3) 58 .
Ge2 Li12 Si1 125.2(3) 2_664 .
Si2 Li12 Si1 125.2(3) 2_664 .
Li1 Li12 Si1 59.4(3) . .
Li9 Li12 Si1 54.6(2) 9 .
Li9 Li12 Si1 54.6(2) 5 .
Li1 Li13 Li1 109.5 . 4
Li1 Li13 Li1 109.471(1) . 3
Li1 Li13 Li1 109.5 4 3
Li1 Li13 Li1 109.5 . 2
Li1 Li13 Li1 109.471(1) 4 2
Li1 Li13 Li1 109.5 3 2
Li1 Li13 Si2 180.0(6) . 1_444
Li1 Li13 Si2 70.5 4 1_444
Li1 Li13 Si2 70.5 3 1_444
Li1 Li13 Si2 70.529(1) 2 1_444
Li1 Li13 Ge2 180.0(6) . 1_444
Li1 Li13 Ge2 70.5 4 1_444
Li1 Li13 Ge2 70.5 3 1_444
Li1 Li13 Ge2 70.529(1) 2 1_444
Si2 Li13 Ge2 0.00(6) 1_444 1_444
Li1 Li13 Si2 70.5 . 3_646
Li1 Li13 Si2 70.5 4 3_646
Li1 Li13 Si2 180.0(6) 3 3_646
Li1 Li13 Si2 70.5 2 3_646
Si2 Li13 Si2 109.5 1_444 3_646
Ge2 Li13 Si2 109.5 1_444 3_646
Li1 Li13 Si2 70.5 . 4_466
Li1 Li13 Si2 180.0(6) 4 4_466
Li1 Li13 Si2 70.5 3 4_466
Li1 Li13 Si2 70.5 2 4_466
Si2 Li13 Si2 109.5 1_444 4_466
Ge2 Li13 Si2 109.5 1_444 4_466
Si2 Li13 Si2 109.5 3_646 4_466
Li1 Li13 Ge2 70.5 . 2_664
Li1 Li13 Ge2 70.5 4 2_664
Li1 Li13 Ge2 70.5 3 2_664
Li1 Li13 Ge2 180.0(6) 2 2_664
Si2 Li13 Ge2 109.5 1_444 2_664
Ge2 Li13 Ge2 109.5 1_444 2_664
Si2 Li13 Ge2 109.5 3_646 2_664
Si2 Li13 Ge2 109.5 4_466 2_664
Li1 Li13 Ge2 70.5 . 3_646
Li1 Li13 Ge2 70.5 4 3_646
Li1 Li13 Ge2 180.0(6) 3 3_646
Li1 Li13 Ge2 70.5 2 3_646
Si2 Li13 Ge2 109.5 1_444 3_646
Ge2 Li13 Ge2 109.5 1_444 3_646
Si2 Li13 Ge2 0.00(6) 3_646 3_646
Si2 Li13 Ge2 109.5 4_466 3_646
Ge2 Li13 Ge2 109.5 2_664 3_646
Li1 Li13 Ge2 70.5 . 4_466
Li1 Li13 Ge2 180.0(6) 4 4_466
Li1 Li13 Ge2 70.5 3 4_466
Li1 Li13 Ge2 70.5 2 4_466
Si2 Li13 Ge2 109.5 1_444 4_466
Ge2 Li13 Ge2 109.5 1_444 4_466
Si2 Li13 Ge2 109.5 3_646 4_466
Si2 Li13 Ge2 0.00(6) 4_466 4_466
Ge2 Li13 Ge2 109.5 2_664 4_466
Ge2 Li13 Ge2 109.5 3_646 4_466
Li1 Li13 Si2 70.5 . 2_664
Li1 Li13 Si2 70.5 4 2_664
Li1 Li13 Si2 70.5 3 2_664
Li1 Li13 Si2 180.0(6) 2 2_664
Si2 Li13 Si2 109.5 1_444 2_664
Ge2 Li13 Si2 109.5 1_444 2_664
Si2 Li13 Si2 109.5 3_646 2_664
Si2 Li13 Si2 109.5 4_466 2_664
Ge2 Li13 Si2 0.00(6) 2_664 2_664
Ge2 Li13 Si2 109.5 3_646 2_664
Ge2 Li13 Si2 109.5 4_466 2_664

loop_
_geom_bond_atom_site_label_1
_geom_bond_atom_site_label_2
_geom_bond_distance
_geom_bond_site_symmetry_2
Si1 Li9 2.650(8) .
Si1 Li9 2.650(8) 9
Si1 Li9 2.650(8) 5
Si1 Li1 2.819(18) .
Si1 Li2 2.847(3) 28
Si1 Li2 2.847(3) 74
Si1 Li2 2.847(3) 51
Si1 Li8 2.865(7) .
Si1 Li8 2.865(7) 5
Si1 Li8 2.865(7) 9
Si1 Li12 2.944(9) 9
Si1 Li12 2.944(9) 5
Si2 Li12 2.679(7) 10_666
Si2 Li12 2.679(7) 6_666
Si2 Li12 2.679(7) 2_666
Si2 Li13 2.6931(10) 1_666
Si2 Li7 2.732(8) 10_666
Si2 Li7 2.732(8) 2_666
Si2 Li7 2.732(8) 6_666
Si2 Li6 2.733(16) .
Si2 Li10 2.897(11) 2_665
Si2 Li10 2.897(11) 6_566
Si2 Li10 2.897(11) 10_656
Si2 Li1 2.939(9) 4_666
Si3 Li9 2.660(9) 6
Si3 Li9 2.660(9) 5
Si3 Li4 2.7269(7) 27_645
Si3 Li4 2.7269(7) 26_654
Si3 Li3 2.819(4) 28
Si3 Li3 2.819(4) 25_544
Si3 Li7 2.860(13) .
Si3 Li10 2.911(16) 8_655
Si3 Li10 2.911(16) 7_655
Si3 Li11 2.972(4) 84
Si3 Li11 2.972(4) 51
Si3 Li11 2.972(4) 50_554
Si4 Li12 2.666(8) 56
Si4 Li12 2.666(8) 79
Si4 Li11 2.666(6) 5
Si4 Li11 2.666(6) 30
Si4 Li8 2.720(12) 74
Si4 Li5 2.7622(7) 4_566
Si4 Li5 2.7622(7) 25_544
Si4 Li6 2.860(4) 75_646
Si4 Li6 2.860(4) 50_664
Si4 Li10 3.005(8) 76_556
Si4 Li10 3.005(8) 59_565
Si4 Li10 3.005(8) 81_545
Li1 Li13 2.378(18) .
Li1 Li7 2.650(10) .
Li1 Li7 2.650(10) 9
Li1 Li7 2.650(10) 5
Li1 Li12 2.734(12) .
Li1 Li12 2.734(12) 9
Li1 Li12 2.734(12) 5
Li1 Si2 2.939(9) 2_664
Li1 Ge2 2.939(9) 3_646
Li1 Ge2 2.939(9) 4_466
Li2 Li8 2.680(10) 58
Li2 Li8 2.680(10) 30
Li2 Li8 2.680(10) 74
Li2 Li2 2.754(17) 28
Li2 Li2 2.754(17) 51
Li2 Li2 2.754(17) 74
Li2 Si1 2.847(3) 74
Li2 Ge1 2.847(3) 28
Li2 Ge1 2.847(3) 51
Li2 Ge1 2.847(3) 74
Li2 Si1 2.847(3) 28
Li2 Si1 2.847(3) 51
Li3 Li4 2.684(14) 4_566
Li3 Li4 2.684(14) 3_656
Li3 Li4 2.684(14) 2_665
Li3 Li11 2.754(7) 58
Li3 Li11 2.754(7) 30
Li3 Li11 2.754(7) 74
Li3 Ge3 2.819(4) 25
Li3 Si3 2.819(4) 81
Li3 Si3 2.819(4) 53
Li3 Si3 2.819(4) 25
Li3 Ge3 2.819(4) 53
Li3 Ge3 2.819(4) 81
Li4 Li11 2.672(11) 57
Li4 Li11 2.672(11) 29
Li4 Li11 2.672(11) 73
Li4 Li3 2.684(14) 4_566
Li4 Li3 2.684(14) 3_656
Li4 Li3 2.684(14) 2_665
Li4 Si3 2.7269(7) 26_655
Li4 Ge3 2.7269(7) 82_556
Li4 Ge3 2.7269(7) 54_565
Li4 Ge3 2.7269(7) 26_655
Li4 Si3 2.7269(7) 54_565
Li4 Si3 2.7269(7) 82_556
Li5 Li6 2.757(13) 28_566
Li5 Li6 2.757(13) 51_656
Li5 Li6 2.757(13) 74_665
Li5 Si4 2.7623(7) 25
Li5 Ge4 2.7623(7) 25
Li5 Ge4 2.7623(7) 53
Li5 Ge4 2.7623(7) 81
Li5 Si4 2.7623(7) 53
Li5 Si4 2.7623(7) 81
Li5 Li10 2.931(13) 57
Li5 Li10 2.931(13) 29
Li5 Li10 2.931(13) 73
Li6 Li10 2.386(18) 10_656
Li6 Li10 2.386(18) 6_566
Li6 Li10 2.386(18) 2_665
Li6 Li5 2.757(13) 28_566
Li6 Li5 2.757(13) 51_656
Li6 Li5 2.757(13) 74_665
Li6 Si4 2.860(4) 78_566
Li6 Ge4 2.860(4) 34_656
Li6 Ge4 2.860(4) 78_566
Li6 Ge4 2.860(4) 50_665
Li7 Li1 2.650(10) 4
Li7 Ge2 2.732(8) 3_646
Li7 Ge2 2.732(8) 2_664
Li7 Si2 2.732(8) 3_646
Li7 Si2 2.732(8) 2_664
Li7 Li10 2.745(12) 8_655
Li7 Li10 2.745(12) 7_655
Li7 Li9 2.976(14) 5
Li7 Li9 2.976(14) 6
Li8 Li12 2.664(8) 5
Li8 Li12 2.664(8) 30
Li8 Li2 2.680(10) 51
Li8 Li2 2.680(10) 74
Li8 Ge4 2.720(12) 74
Li8 Si4 2.720(12) 74
Li8 Si1 2.865(7) 28
Li8 Ge1 2.865(7) 28
Li8 Li9 3.004(7) .
Li8 Li9 3.004(7) 28
Li9 Ge3 2.660(9) 9
Li9 Si3 2.660(9) 9
Li9 Li12 2.827(7) 9
Li9 Li12 2.827(7) 5
Li9 Li11 2.885(7) 35
Li9 Li11 2.885(7) 56
Li9 Li2 2.935(13) 74
Li9 Li3 2.943(12) 74
Li9 Li7 2.976(14) 9
Li10 Li6 2.386(18) 2_665
Li10 Li12 2.621(9) 11_556
Li10 Li12 2.621(9) 8_556
Li10 Li11 2.688(10) 33_545
Li10 Li11 2.688(10) 53_455
Li10 Li7 2.745(12) 10_556
Li10 Ge2 2.897(11) 2_665
Li10 Si2 2.897(11) 2_665
Li10 Si3 2.911(16) 10_556
Li10 Ge3 2.911(16) 10_556
Li10 Li5 2.931(13) 73_445
Li10 Ge4 3.005(8) 29_545
Li11 Ge4 2.666(6) 9
Li11 Si4 2.666(6) 9
Li11 Li4 2.672(11) 73_445
Li11 Li10 2.688(10) 33_545
Li11 Li10 2.688(10) 53_455
Li11 Li3 2.754(7) 74
Li11 Li9 2.885(7) 35
Li11 Li9 2.885(7) 56
Li11 Ge3 2.971(4) 50
Li11 Ge3 2.971(4) 30
Li11 Si3 2.971(4) 50
Li11 Si3 2.971(4) 30
Li12 Li10 2.621(9) 11_565
Li12 Li10 2.621(9) 8_655
Li12 Li8 2.664(8) 9
Li12 Ge4 2.666(8) 58
Li12 Si4 2.666(8) 58
Li12 Ge2 2.679(7) 2_664
Li12 Si2 2.679(7) 2_664
Li12 Li9 2.827(7) 9
Li12 Li9 2.827(7) 5
Li13 Li1 2.378(18) 4
Li13 Li1 2.378(18) 3
Li13 Li1 2.378(18) 2
Li13 Si2 2.6930(10) 1_444
Li13 Ge2 2.6930(10) 1_444
Li13 Si2 2.6930(10) 3_646
Li13 Si2 2.6930(10) 4_466
Li13 Ge2 2.6930(10) 2_664
Li13 Ge2 2.6930(10) 3_646
Li13 Ge2 2.6930(10) 4_466
Li13 Si2 2.6930(10) 2_664

loop_
_cell_oxdiff_twin_id
_cell_oxdiff_twin_matrix_11
_cell_oxdiff_twin_matrix_12
_cell_oxdiff_twin_matrix_13
_cell_oxdiff_twin_matrix_21
_cell_oxdiff_twin_matrix_22
_cell_oxdiff_twin_matrix_23
_cell_oxdiff_twin_matrix_31
_cell_oxdiff_twin_matrix_32
_cell_oxdiff_twin_matrix_33
1 1.0000 0.0000 0.0000 0.0000 1.0000 0.0000 0.0000 0.0000 1.0000
2 -0.6665 -0.3335 -0.6660 0.3334 0.6669 -0.6666 0.6667 -0.6663 -0.3332

loop_
_diffrn_oxdiff_twin_id
_diffrn_oxdiff_twin_ratio
_diffrn_oxdiff_twin_reflns_isolated
_diffrn_oxdiff_twin_reflns_overlapped
1 0.5515 101184 76747
2 0.4485 101312 76747
